data_1516850
loop_
_publ_author_name
'Eunhee Kim'
'Hyosun Lee'

_publ_section_title
;
 Template synthesis and X-ray crystal structures of 15-membered
 unsymmetric monobenzotetraazaannulene nickel(II) complexes
;
_journal_name_full
;
Inorganica Chimica Acta
;
_journal_page_first 62
_journal_page_last 66
_journal_volume 399
_journal_year 2013
_chemical_formula_sum 'C31 H32 N4 Ni'
_chemical_formula_weight 519.31
_space_group_IT_number 2
_symmetry_cell_setting triclinic
_symmetry_space_group_name_Hall '-P 1'
_symmetry_space_group_name_H-M 'P -1'
_atom_sites_solution_hydrogens geom
_atom_sites_solution_primary direct
_atom_sites_solution_secondary difmap
_cell_angle_alpha 104.5020(10)
_cell_angle_beta 99.8040(10)
_cell_angle_gamma 111.8220(10)
_cell_formula_units_Z 2
_cell_length_a 9.5642(7)
_cell_length_b 12.4445(9)
_cell_length_c 12.6253(10)
_cell_measurement_reflns_used 4207
_cell_measurement_temperature 173(2)
_cell_measurement_theta_max 28.26
_cell_measurement_theta_min 2.52
_cell_volume 1291.28(17)
_computing_cell_refinement 'Bruker SMART'
_computing_data_collection 'Bruker SMART'
_computing_data_reduction 'Bruker SAINT'
_computing_molecular_graphics 'Bruker SHELXTL'
_computing_publication_material 'Bruker SHELXTL'
_computing_structure_refinement 'Bruker SHELXTL'
_computing_structure_solution 'Bruker SHELXTL'
_diffrn_ambient_temperature 173(2)
_diffrn_measured_fraction_theta_full 0.981
_diffrn_measured_fraction_theta_max 0.981
_diffrn_measurement_device_type 'CCD area detector'
_diffrn_measurement_method 'phi and omega scans'
_diffrn_radiation_monochromator graphite
_diffrn_radiation_source 'fine-focus sealed tube'
_diffrn_radiation_type MoK\a
_diffrn_radiation_wavelength 0.71073
_diffrn_reflns_av_R_equivalents 0.0598
_diffrn_reflns_av_sigmaI/netI 0.0591
_diffrn_reflns_limit_h_max 11
_diffrn_reflns_limit_h_min -11
_diffrn_reflns_limit_k_max 15
_diffrn_reflns_limit_k_min -15
_diffrn_reflns_limit_l_max 14
_diffrn_reflns_limit_l_min -15
_diffrn_reflns_number 7531
_diffrn_reflns_theta_full 26.37
_diffrn_reflns_theta_max 26.37
_diffrn_reflns_theta_min 1.74
_exptl_absorpt_coefficient_mu 0.778
_exptl_absorpt_correction_type none
_exptl_crystal_colour dark-brown
_exptl_crystal_density_diffrn 1.336
_exptl_crystal_density_meas 0
_exptl_crystal_density_method 'not measured'
_exptl_crystal_description block
_exptl_crystal_F_000 548
_exptl_crystal_size_max 0.40
_exptl_crystal_size_mid 0.30
_exptl_crystal_size_min 0.25
_refine_diff_density_max 0.673
_refine_diff_density_min -0.776
_refine_diff_density_rms 0.093
_refine_ls_extinction_method none
_refine_ls_goodness_of_fit_ref 1.072
_refine_ls_hydrogen_treatment constr
_refine_ls_matrix_type full
_refine_ls_number_parameters 325
_refine_ls_number_reflns 5183
_refine_ls_number_restraints 0
_refine_ls_restrained_S_all 1.072
_refine_ls_R_factor_all 0.0670
_refine_ls_R_factor_gt 0.0548
_refine_ls_shift/su_max 0.000
_refine_ls_shift/su_mean 0.000
_refine_ls_structure_factor_coef Fsqd
_refine_ls_weighting_details 'calc w=1/[\s^2^(Fo^2^)+(0.0699P)^2^+1.8264P] where P=(Fo^2^+2Fc^2^)/3'
_refine_ls_weighting_scheme calc
_refine_ls_wR_factor_gt 0.1386
_refine_ls_wR_factor_ref 0.1463
_reflns_number_gt 4349
_reflns_number_total 5183
_reflns_threshold_expression >2sigma(I)
_cod_data_source_file ICA-2013-399-62-66-1.cif
_cod_data_source_block a1
_cod_depositor_comments
;

2017-03-18
Z value and formula fixed to values more according to usual
chemical conventions.                 miguel
;
_cod_original_formula_sum 'C62 H64 N8 Ni2'
_cod_original_formula_weight 1038.63
_cod_original_formula_units_Z 1
_cod_original_cell_volume 1291.27(17)
_cod_original_sg_symbol_H-M P-1
_cod_database_code 1516850

loop_
_symmetry_equiv_pos_as_xyz
'x, y, z'
'-x, -y, -z'

loop_
_atom_site_label
_atom_site_type_symbol
_atom_site_fract_x
_atom_site_fract_y
_atom_site_fract_z
_atom_site_U_iso_or_equiv
_atom_site_adp_type
_atom_site_occupancy
_atom_site_symmetry_multiplicity
_atom_site_calc_flag
_atom_site_refinement_flags
Ni1 Ni 0.36259(5) 0.86083(4) 0.26898(4) 0.01758(14) Uani 1 1 d .
N1 N 0.3444(3) 0.7458(2) 0.3446(2) 0.0195(6) Uani 1 1 d .
N2 N 0.1421(3) 0.7657(2) 0.2074(2) 0.0197(6) Uani 1 1 d .
N3 N 0.3604(3) 0.9748(2) 0.1917(2) 0.0211(6) Uani 1 1 d .
N4 N 0.5861(3) 0.9437(2) 0.3396(2) 0.0207(6) Uani 1 1 d .
C1 C 0.2139(4) 0.6325(3) 0.2814(3) 0.0198(7) Uani 1 1 d .
C2 C 0.1944(4) 0.5157(3) 0.2822(3) 0.0213(7) Uani 1 1 d .
H2 H 0.2744 0.5080 0.3313 0.026 Uiso 1 1 calc R
C3 C 0.0597(4) 0.4106(3) 0.2120(3) 0.0237(7) Uani 1 1 d .
C4 C -0.0566(4) 0.4211(3) 0.1367(3) 0.0225(7) Uani 1 1 d .
C5 C -0.0344(4) 0.5377(3) 0.1328(3) 0.0224(7) Uani 1 1 d .
H5 H -0.1110 0.5448 0.0799 0.027 Uiso 1 1 calc R
C6 C 0.0984(4) 0.6431(3) 0.2054(3) 0.0200(6) Uani 1 1 d .
C7 C 0.0392(5) 0.2856(3) 0.2163(4) 0.0333(8) Uani 1 1 d .
H7A H -0.0613 0.2222 0.1616 0.040 Uiso 1 1 calc R
H7B H 0.0397 0.2843 0.2937 0.040 Uiso 1 1 calc R
H7C H 0.1258 0.2693 0.1966 0.040 Uiso 1 1 calc R
C8 C -0.2042(4) 0.3089(3) 0.0596(3) 0.0312(8) Uani 1 1 d .
H8A H -0.2017 0.2353 0.0729 0.037 Uiso 1 1 calc R
H8B H -0.2104 0.3009 -0.0205 0.037 Uiso 1 1 calc R
H8C H -0.2966 0.3177 0.0763 0.037 Uiso 1 1 calc R
C9 C 0.0374(4) 0.8083(3) 0.1767(3) 0.0217(7) Uani 1 1 d .
C10 C -0.1351(4) 0.7427(3) 0.1647(3) 0.0236(7) Uani 1 1 d .
C11 C -0.1850(4) 0.7274(3) 0.2597(3) 0.0259(7) Uani 1 1 d .
H11 H -0.1098 0.7488 0.3303 0.031 Uiso 1 1 calc R
C12 C -0.3443(4) 0.6808(3) 0.2513(4) 0.0321(8) Uani 1 1 d .
H12 H -0.3777 0.6727 0.3167 0.038 Uiso 1 1 calc R
C13 C -0.4551(4) 0.6462(3) 0.1477(4) 0.0338(9) Uani 1 1 d .
H13 H -0.5642 0.6133 0.1420 0.041 Uiso 1 1 calc R
C14 C -0.4067(4) 0.6595(4) 0.0527(4) 0.0348(9) Uani 1 1 d .
H14 H -0.4826 0.6355 -0.0183 0.042 Uiso 1 1 calc R
C15 C -0.2465(4) 0.7082(3) 0.0610(3) 0.0299(8) Uani 1 1 d .
H15 H -0.2135 0.7179 -0.0042 0.036 Uiso 1 1 calc R
C16 C 0.0829(4) 0.9206(3) 0.1604(3) 0.0258(7) Uani 1 1 d .
H16 H 0.0056 0.9506 0.1496 0.031 Uiso 1 1 calc R
C17 C 0.2358(4) 0.9946(3) 0.1585(3) 0.0223(7) Uani 1 1 d .
C18 C 0.2491(5) 1.0988(3) 0.1137(4) 0.0307(8) Uani 1 1 d .
H18A H 0.3586 1.1442 0.1156 0.037 Uiso 1 1 calc R
H18B H 0.2166 1.1547 0.1616 0.037 Uiso 1 1 calc R
H18C H 0.1809 1.0651 0.0348 0.037 Uiso 1 1 calc R
C19 C 0.5033(4) 1.0486(3) 0.1663(3) 0.0275(8) Uani 1 1 d .
H19A H 0.5581 1.1316 0.2258 0.033 Uiso 1 1 calc R
H19B H 0.4728 1.0586 0.0917 0.033 Uiso 1 1 calc R
C20 C 0.6134(4) 0.9884(3) 0.1626(3) 0.0265(7) Uani 1 1 d .
H20A H 0.5529 0.8998 0.1159 0.032 Uiso 1 1 calc R
H20B H 0.6923 1.0266 0.1255 0.032 Uiso 1 1 calc R
C21 C 0.6963(4) 1.0012(3) 0.2802(3) 0.0268(8) Uani 1 1 d .
H21A H 0.7697 0.9625 0.2745 0.032 Uiso 1 1 calc R
H21B H 0.7593 1.0898 0.3259 0.032 Uiso 1 1 calc R
C22 C 0.6530(4) 0.9503(3) 0.4431(3) 0.0219(7) Uani 1 1 d .
C23 C 0.8231(4) 1.0358(4) 0.5043(4) 0.0328(8) Uani 1 1 d .
H23A H 0.8676 1.0833 0.4571 0.039 Uiso 1 1 calc R
H23B H 0.8809 0.9877 0.5181 0.039 Uiso 1 1 calc R
H23C H 0.8318 1.0922 0.5775 0.039 Uiso 1 1 calc R
C24 C 0.5750(4) 0.8761(3) 0.5021(3) 0.0233(7) Uani 1 1 d .
H24 H 0.6233 0.8983 0.5815 0.028 Uiso 1 1 calc R
C25 C 0.4318(4) 0.7723(3) 0.4511(3) 0.0205(7) Uani 1 1 d .
C26 C 0.3786(4) 0.6940(3) 0.5219(3) 0.0224(7) Uani 1 1 d .
C27 C 0.2281(4) 0.6597(3) 0.5360(3) 0.0258(7) Uani 1 1 d .
H27 H 0.1557 0.6819 0.4960 0.031 Uiso 1 1 calc R
C28 C 0.1836(5) 0.5937(3) 0.6079(3) 0.0319(8) Uani 1 1 d .
H28 H 0.0813 0.5713 0.6171 0.038 Uiso 1 1 calc R
C29 C 0.2872(5) 0.5603(4) 0.6660(4) 0.0361(9) Uani 1 1 d .
H29 H 0.2562 0.5154 0.7153 0.043 Uiso 1 1 calc R
C30 C 0.4359(5) 0.5922(4) 0.6525(4) 0.0355(9) Uani 1 1 d .
H30 H 0.5068 0.5686 0.6920 0.043 Uiso 1 1 calc R
C31 C 0.4818(4) 0.6590(3) 0.5811(3) 0.0303(8) Uani 1 1 d .
H31 H 0.5844 0.6811 0.5724 0.036 Uiso 1 1 calc R

loop_
_atom_site_aniso_label
_atom_site_aniso_U_11
_atom_site_aniso_U_22
_atom_site_aniso_U_33
_atom_site_aniso_U_23
_atom_site_aniso_U_13
_atom_site_aniso_U_12
Ni1 0.0150(2) 0.0171(2) 0.0226(2) 0.00836(17) 0.00959(16) 0.00616(16)
N1 0.0168(13) 0.0199(13) 0.0258(15) 0.0100(12) 0.0101(11) 0.0090(11)
N2 0.0174(13) 0.0207(14) 0.0249(15) 0.0106(12) 0.0094(11) 0.0091(11)
N3 0.0220(14) 0.0192(14) 0.0239(15) 0.0086(12) 0.0118(11) 0.0078(11)
N4 0.0183(13) 0.0178(13) 0.0291(16) 0.0090(12) 0.0125(12) 0.0081(11)
C1 0.0167(15) 0.0217(16) 0.0250(17) 0.0088(14) 0.0124(13) 0.0091(13)
C2 0.0197(16) 0.0234(17) 0.0268(18) 0.0101(14) 0.0125(13) 0.0121(13)
C3 0.0255(17) 0.0223(17) 0.0309(19) 0.0098(14) 0.0187(15) 0.0133(14)
C4 0.0207(16) 0.0215(16) 0.0271(18) 0.0068(14) 0.0150(14) 0.0087(14)
C5 0.0186(16) 0.0265(17) 0.0266(18) 0.0113(15) 0.0115(13) 0.0110(14)
C6 0.0195(15) 0.0203(16) 0.0267(17) 0.0107(14) 0.0149(13) 0.0103(13)
C7 0.033(2) 0.0255(19) 0.044(2) 0.0123(17) 0.0143(17) 0.0145(16)
C8 0.0265(18) 0.0238(18) 0.035(2) 0.0033(16) 0.0097(16) 0.0060(15)
C9 0.0196(16) 0.0241(17) 0.0240(17) 0.0084(14) 0.0100(13) 0.0107(14)
C10 0.0203(16) 0.0223(17) 0.0333(19) 0.0103(15) 0.0115(14) 0.0124(14)
C11 0.0232(17) 0.0250(17) 0.0319(19) 0.0106(15) 0.0115(15) 0.0112(14)
C12 0.032(2) 0.0277(18) 0.045(2) 0.0136(17) 0.0232(18) 0.0152(16)
C13 0.0208(18) 0.0293(19) 0.052(3) 0.0114(18) 0.0133(17) 0.0122(15)
C14 0.0225(18) 0.034(2) 0.045(2) 0.0110(18) 0.0032(16) 0.0133(16)
C15 0.0281(19) 0.0317(19) 0.036(2) 0.0161(17) 0.0122(16) 0.0154(16)
C16 0.0244(17) 0.0295(19) 0.034(2) 0.0171(16) 0.0147(15) 0.0157(15)
C17 0.0278(17) 0.0212(16) 0.0225(17) 0.0088(14) 0.0120(14) 0.0129(14)
C18 0.034(2) 0.0257(18) 0.042(2) 0.0179(17) 0.0185(17) 0.0164(16)
C19 0.0245(17) 0.0272(18) 0.033(2) 0.0152(16) 0.0132(15) 0.0083(15)
C20 0.0252(18) 0.0256(17) 0.032(2) 0.0122(15) 0.0196(15) 0.0077(14)
C21 0.0188(16) 0.0269(18) 0.040(2) 0.0168(16) 0.0176(15) 0.0087(14)
C22 0.0187(16) 0.0201(16) 0.0283(18) 0.0058(14) 0.0087(14) 0.0109(13)
C23 0.0219(18) 0.031(2) 0.040(2) 0.0124(17) 0.0065(16) 0.0071(16)
C24 0.0217(16) 0.0253(17) 0.0234(18) 0.0060(14) 0.0084(13) 0.0115(14)
C25 0.0201(16) 0.0232(16) 0.0246(17) 0.0081(14) 0.0123(13) 0.0135(13)
C26 0.0227(16) 0.0235(17) 0.0238(17) 0.0086(14) 0.0118(13) 0.0104(14)
C27 0.0239(17) 0.0272(18) 0.0302(19) 0.0078(15) 0.0139(15) 0.0140(15)
C28 0.033(2) 0.0292(19) 0.034(2) 0.0107(16) 0.0214(17) 0.0104(16)
C29 0.048(2) 0.033(2) 0.036(2) 0.0191(18) 0.0225(19) 0.0193(19)
C30 0.041(2) 0.039(2) 0.039(2) 0.0212(19) 0.0145(18) 0.0237(19)
C31 0.0270(19) 0.036(2) 0.036(2) 0.0171(17) 0.0119(16) 0.0175(16)

loop_
_atom_type_symbol
_atom_type_description
_atom_type_scat_dispersion_real
_atom_type_scat_dispersion_imag
_atom_type_scat_source
C C 0.0033 0.0016 'International Tables Vol C Tables 4.2.6.8 and 6.1.1.4'
H H 0.0000 0.0000 'International Tables Vol C Tables 4.2.6.8 and 6.1.1.4'
N N 0.0061 0.0033 'International Tables Vol C Tables 4.2.6.8 and 6.1.1.4'
Ni Ni 0.3393 1.1124 'International Tables Vol C Tables 4.2.6.8 and 6.1.1.4'

loop_
_geom_angle_atom_site_label_1
_geom_angle_atom_site_label_2
_geom_angle_atom_site_label_3
_geom_angle
N1 Ni1 N2 82.81(11)
N1 Ni1 N3 174.41(11)
N2 Ni1 N3 92.22(12)
N1 Ni1 N4 90.66(12)
N2 Ni1 N4 173.45(11)
N3 Ni1 N4 94.33(12)
C25 N1 C1 123.8(3)
C25 N1 Ni1 124.7(2)
C1 N1 Ni1 111.0(2)
C9 N2 C6 123.3(3)
C9 N2 Ni1 125.6(2)
C6 N2 Ni1 111.0(2)
C17 N3 C19 115.3(3)
C17 N3 Ni1 124.1(2)
C19 N3 Ni1 120.6(2)
C22 N4 C21 114.9(3)
C22 N4 Ni1 122.9(2)
C21 N4 Ni1 122.1(2)
C2 C1 C6 119.3(3)
C2 C1 N1 127.4(3)
C6 C1 N1 113.2(3)
C3 C2 C1 121.0(3)
C2 C3 C4 119.7(3)
C2 C3 C7 120.1(3)
C4 C3 C7 120.2(3)
C5 C4 C3 119.3(3)
C5 C4 C8 119.7(3)
C3 C4 C8 121.0(3)
C6 C5 C4 120.9(3)
C5 C6 C1 119.7(3)
C5 C6 N2 127.6(3)
C1 C6 N2 112.5(3)
N2 C9 C16 121.8(3)
N2 C9 C10 123.2(3)
C16 C9 C10 114.9(3)
C15 C10 C11 119.4(3)
C15 C10 C9 119.8(3)
C11 C10 C9 120.4(3)
C12 C11 C10 120.1(3)
C13 C12 C11 120.3(4)
C14 C13 C12 119.9(3)
C13 C14 C15 120.1(4)
C10 C15 C14 120.1(3)
C9 C16 C17 125.3(3)
N3 C17 C16 123.3(3)
N3 C17 C18 121.0(3)
C16 C17 C18 115.6(3)
N3 C19 C20 111.3(3)
C21 C20 C19 111.5(3)
N4 C21 C20 112.4(3)
N4 C22 C24 123.7(3)
N4 C22 C23 121.1(3)
C24 C22 C23 115.1(3)
C25 C24 C22 123.9(3)
N1 C25 C24 121.5(3)
N1 C25 C26 122.0(3)
C24 C25 C26 116.4(3)
C31 C26 C27 118.3(3)
C31 C26 C25 120.5(3)
C27 C26 C25 121.0(3)
C28 C27 C26 120.5(3)
C29 C28 C27 120.4(3)
C28 C29 C30 120.0(4)
C29 C30 C31 120.0(4)
C30 C31 C26 120.8(3)

loop_
_geom_bond_atom_site_label_1
_geom_bond_atom_site_label_2
_geom_bond_distance
Ni1 N1 1.884(3)
Ni1 N2 1.892(3)
Ni1 N3 1.916(3)
Ni1 N4 1.918(3)
N1 C25 1.343(4)
N1 C1 1.404(4)
N2 C9 1.342(4)
N2 C6 1.416(4)
N3 C17 1.326(4)
N3 C19 1.476(4)
N4 C22 1.322(5)
N4 C21 1.470(4)
C1 C2 1.398(4)
C1 C6 1.403(5)
C2 C3 1.391(5)
C3 C4 1.403(5)
C3 C7 1.510(5)
C4 C5 1.401(5)
C4 C8 1.508(5)
C5 C6 1.392(5)
C9 C16 1.380(5)
C9 C10 1.505(4)
C10 C15 1.392(5)
C10 C11 1.395(5)
C11 C12 1.388(5)
C12 C13 1.388(6)
C13 C14 1.382(6)
C14 C15 1.396(5)
C16 C17 1.417(5)
C17 C18 1.512(4)
C19 C20 1.503(5)
C20 C21 1.499(5)
C22 C24 1.409(5)
C22 C23 1.499(5)
C24 C25 1.388(5)
C25 C26 1.494(4)
C26 C31 1.397(5)
C26 C27 1.399(5)
C27 C28 1.388(5)
C28 C29 1.379(6)
C29 C30 1.380(6)
C30 C31 1.392(5)
